data_7217707
loop_
_publ_author_name
'Liu, Tong-Peng'
'Huo, Li-Hua'
'Deng, Zhao-Peng'
'Zhao, Hui'
'Gao, Shan'

_publ_section_title
;
 Supramolecular architectures and luminescent properties of salts
 containing flexible bis(pyridyl) cations with aliphatic diamine spacer:
 Effects of inorganic anions, alkalinity and conformation of the
 bis(pyridyl) cations
;
_journal_name_full 'RSC Advances'
_journal_paper_doi 10.1039/C4RA05029K
_journal_year 2014
_chemical_formula_moiety 'C14 H20 N4, 2(N O3), 2(H2 O)'
_chemical_formula_sum 'C14 H24 N6 O8'
_chemical_formula_weight 404.39
_chemical_name_systematic
; 
 ? 
;
_space_group_IT_number 14
_symmetry_cell_setting monoclinic
_symmetry_space_group_name_Hall '-P 2ybc'
_symmetry_space_group_name_H-M 'P 1 21/c 1'
_atom_sites_solution_hydrogens geom
_atom_sites_solution_primary direct
_atom_sites_solution_secondary difmap
_audit_creation_method SHELXL-97
_cell_angle_alpha 90.00
_cell_angle_beta 106.214(4)
_cell_angle_gamma 90.00
_cell_formula_units_Z 4
_cell_length_a 12.3246(6)
_cell_length_b 11.0455(5)
_cell_length_c 15.1138(5)
_cell_measurement_reflns_used 1855
_cell_measurement_temperature 295(2)
_cell_measurement_theta_max 25.55
_cell_measurement_theta_min 3.38
_cell_volume 1975.63(15)
_computing_cell_refinement
;
CrysAlis Pro (Agilent, 2013)
;
_computing_data_collection
;
CrysAlis Pro (Agilent, 2013)
;
_computing_data_reduction
;
CrysAlis Pro (Agilent, 2013)
;
_computing_molecular_graphics '(K. Brandenburg, Diamond 3.1, 2009)'
_computing_publication_material '(K. Brandenburg, Diamond 3.1, 2009)'
_computing_structure_refinement 'SHELXL-97 (Sheldrick, 1997)'
_computing_structure_solution 'SHELXS-97 (Sheldrick, 1990)'
_diffrn_ambient_temperature 295(2)
_diffrn_detector_area_resol_mean 16.1954
_diffrn_measured_fraction_theta_full 0.998
_diffrn_measured_fraction_theta_max 0.998
_diffrn_measurement_device_type 'Xcalibur, Eos'
_diffrn_measurement_method '\w scans'
_diffrn_radiation_monochromator graphite
_diffrn_radiation_source 'Enhance (Mo) X-ray Source'
_diffrn_radiation_type MoK\a
_diffrn_radiation_wavelength 0.71073
_diffrn_reflns_av_R_equivalents 0.0198
_diffrn_reflns_av_sigmaI/netI 0.0340
_diffrn_reflns_limit_h_max 15
_diffrn_reflns_limit_h_min -15
_diffrn_reflns_limit_k_max 13
_diffrn_reflns_limit_k_min -7
_diffrn_reflns_limit_l_max 18
_diffrn_reflns_limit_l_min -17
_diffrn_reflns_number 8215
_diffrn_reflns_theta_full 26.00
_diffrn_reflns_theta_max 26.00
_diffrn_reflns_theta_min 3.36
_exptl_absorpt_coefficient_mu 0.112
_exptl_absorpt_correction_T_max 0.9790
_exptl_absorpt_correction_T_min 0.9736
_exptl_absorpt_correction_type multi-scan
_exptl_absorpt_process_details
; 
CrysAlis Pro (Agilent, 2013)
Empirical absorption correction using spherical harmonics,
 implemented in SCALE3 ABSPACK scaling algorithm. 
;
_exptl_crystal_colour colorless
_exptl_crystal_density_diffrn 1.360
_exptl_crystal_density_method 'not measured'
_exptl_crystal_description prism
_exptl_crystal_F_000 856
_exptl_crystal_size_max 0.24
_exptl_crystal_size_mid 0.21
_exptl_crystal_size_min 0.19
_refine_diff_density_max 0.279
_refine_diff_density_min -0.271
_refine_diff_density_rms 0.040
_refine_ls_extinction_coef 0.0060(11)
_refine_ls_extinction_expression Fc^*^=kFc[1+0.001xFc^2^\l^3^/sin(2\q)]^-1/4^
_refine_ls_extinction_method SHELXL
_refine_ls_goodness_of_fit_ref 1.071
_refine_ls_hydrogen_treatment mixed
_refine_ls_matrix_type full
_refine_ls_number_parameters 281
_refine_ls_number_reflns 3878
_refine_ls_number_restraints 12
_refine_ls_restrained_S_all 1.069
_refine_ls_R_factor_all 0.0757
_refine_ls_R_factor_gt 0.0507
_refine_ls_shift/su_max 0.000
_refine_ls_shift/su_mean 0.000
_refine_ls_structure_factor_coef Fsqd
_refine_ls_weighting_details 'calc w=1/[\s^2^(Fo^2^)+(0.0661P)^2^+0.3053P] where P=(Fo^2^+2Fc^2^)/3'
_refine_ls_weighting_scheme calc
_refine_ls_wR_factor_gt 0.1311
_refine_ls_wR_factor_ref 0.1434
_reflns_number_gt 2738
_reflns_number_total 3878
_reflns_threshold_expression >2sigma(I)
_cod_data_source_file c4ra05029k2.cif
_cod_data_source_block complex5
_cod_original_cell_volume 1975.62(15)
_cod_original_sg_symbol_H-M 'P 21/c'
_cod_database_code 7217707

loop_
_symmetry_equiv_pos_as_xyz
'x, y, z'
'-x, y+1/2, -z+1/2'
'-x, -y, -z'
'x, -y-1/2, z-1/2'

loop_
_atom_site_label
_atom_site_type_symbol
_atom_site_fract_x
_atom_site_fract_y
_atom_site_fract_z
_atom_site_U_iso_or_equiv
_atom_site_adp_type
_atom_site_occupancy
_atom_site_symmetry_multiplicity
_atom_site_calc_flag
_atom_site_refinement_flags
O1W O 0.25804(13) 0.60726(15) 0.18208(10) 0.0500(4) Uani 1 1 d D
H1W1 H 0.259(2) 0.6485(19) 0.2309(11) 0.075 Uiso 1 1 d D
H1W2 H 0.3058(18) 0.5487(16) 0.1991(15) 0.075 Uiso 1 1 d D
O1 O 0.25957(16) 0.75880(16) -0.16218(11) 0.0639(5) Uani 1 1 d .
O2W O 0.56452(12) 0.93131(14) 0.26008(10) 0.0456(4) Uani 1 1 d GD
H2W1 H 0.5132(16) 0.9862(17) 0.2439(16) 0.068 Uiso 1 1 d D
H2W2 H 0.5463(19) 0.8874(18) 0.3013(14) 0.068 Uiso 1 1 d D
O2 O 0.28117(17) 0.58218(16) -0.10356(12) 0.0697(5) Uani 1 1 d .
O3 O 0.28111(17) 0.60696(19) -0.24528(12) 0.0795(6) Uani 1 1 d .
O4 O 0.54645(17) 0.91219(14) -0.06679(11) 0.0668(5) Uani 1 1 d .
O5 O 0.54967(15) 0.72268(15) -0.09766(10) 0.0584(5) Uani 1 1 d .
O6 O 0.55921(15) 0.85546(16) -0.19962(10) 0.0616(5) Uani 1 1 d .
N1 N -0.03969(18) 0.8631(2) -0.05207(16) 0.0735(7) Uani 1 1 d .
N2 N 0.25545(13) 0.75323(15) 0.03436(10) 0.0334(4) Uani 1 1 d D
H2N1 H 0.2511(18) 0.7101(16) -0.0145(9) 0.050 Uiso 1 1 d D
H2N2 H 0.2519(19) 0.7043(15) 0.0780(9) 0.050 Uiso 1 1 d D
N3 N 0.57161(13) 0.78695(15) 0.10530(11) 0.0350(4) Uani 1 1 d D
H3N1 H 0.5800(18) 0.8329(16) 0.1530(9) 0.053 Uiso 1 1 d D
H3N2 H 0.5731(19) 0.8326(16) 0.0591(9) 0.053 Uiso 1 1 d D
N4 N 0.77853(14) 0.88370(18) 0.15457(12) 0.0465(5) Uani 1 1 d .
N5 N 0.27472(15) 0.6485(2) -0.17134(12) 0.0495(5) Uani 1 1 d .
N6 N 0.55162(14) 0.83027(17) -0.12135(11) 0.0410(4) Uani 1 1 d .
C1 C -0.1450(2) 0.8159(3) -0.0919(2) 0.0728(8) Uani 1 1 d .
H1 H -0.2068 0.8677 -0.1093 0.087 Uiso 1 1 calc R
C2 C -0.1607(2) 0.6955(3) -0.10638(18) 0.0631(7) Uani 1 1 d .
H2 H -0.2324 0.6642 -0.1333 0.076 Uiso 1 1 calc R
C3 C -0.0690(2) 0.6213(3) -0.08051(18) 0.0647(7) Uani 1 1 d .
H3 H -0.0784 0.5384 -0.0903 0.078 Uiso 1 1 calc R
C4 C 0.03587(17) 0.6662(2) -0.04063(14) 0.0441(5) Uani 1 1 d .
H4 H 0.0981 0.6149 -0.0232 0.053 Uiso 1 1 calc R
C5 C 0.04746(16) 0.7844(2) -0.02719(13) 0.0379(5) Uani 1 1 d .
C6 C 0.16127(16) 0.84028(19) 0.01773(14) 0.0419(5) Uani 1 1 d .
H6A H 0.1748 0.9049 -0.0213 0.050 Uiso 1 1 calc R
H6B H 0.1598 0.8759 0.0760 0.050 Uiso 1 1 calc R
C7 C 0.36655(15) 0.81586(19) 0.06205(13) 0.0373(5) Uani 1 1 d .
H7A H 0.3715 0.8655 0.1160 0.045 Uiso 1 1 calc R
H7B H 0.3737 0.8684 0.0126 0.045 Uiso 1 1 calc R
C8 C 0.46054(16) 0.72458(19) 0.08333(13) 0.0370(5) Uani 1 1 d .
H8A H 0.4561 0.6753 0.1353 0.044 Uiso 1 1 calc R
H8B H 0.4528 0.6717 0.0307 0.044 Uiso 1 1 calc R
C9 C 0.66708(17) 0.7002(2) 0.12400(15) 0.0423(5) Uani 1 1 d .
H9A H 0.6598 0.6497 0.0702 0.051 Uiso 1 1 calc R
H9B H 0.6639 0.6481 0.1748 0.051 Uiso 1 1 calc R
C10 C 0.77934(16) 0.7638(2) 0.14738(13) 0.0397(5) Uani 1 1 d .
C11 C 0.87728(19) 0.6964(2) 0.16116(17) 0.0578(6) Uani 1 1 d .
H11 H 0.8743 0.6128 0.1539 0.069 Uiso 1 1 calc R
C12 C 0.9796(2) 0.7565(3) 0.18595(18) 0.0690(8) Uani 1 1 d .
H12 H 1.0470 0.7137 0.1960 0.083 Uiso 1 1 calc R
C13 C 0.9808(2) 0.8796(3) 0.19551(17) 0.0637(7) Uani 1 1 d .
H13 H 1.0487 0.9220 0.2129 0.076 Uiso 1 1 calc R
C14 C 0.87930(19) 0.9392(3) 0.17880(16) 0.0564(6) Uani 1 1 d .
H14 H 0.8805 1.0231 0.1846 0.068 Uiso 1 1 calc R

loop_
_atom_site_aniso_label
_atom_site_aniso_U_11
_atom_site_aniso_U_22
_atom_site_aniso_U_33
_atom_site_aniso_U_23
_atom_site_aniso_U_13
_atom_site_aniso_U_12
O1W 0.0549(10) 0.0461(10) 0.0481(8) 0.0065(7) 0.0131(7) 0.0034(8)
O1 0.0901(13) 0.0505(11) 0.0538(10) -0.0020(8) 0.0245(9) 0.0073(10)
O2W 0.0511(9) 0.0404(9) 0.0458(8) 0.0027(7) 0.0145(7) 0.0016(7)
O2 0.0984(14) 0.0506(11) 0.0603(10) -0.0005(9) 0.0226(10) -0.0005(10)
O3 0.0944(14) 0.0953(16) 0.0544(10) -0.0286(10) 0.0302(9) 0.0009(12)
O4 0.1185(15) 0.0404(10) 0.0487(9) -0.0098(8) 0.0353(10) -0.0143(10)
O5 0.0921(13) 0.0398(9) 0.0489(9) 0.0042(8) 0.0290(9) 0.0034(9)
O6 0.0874(12) 0.0668(12) 0.0373(8) 0.0135(8) 0.0283(8) 0.0135(10)
N1 0.0508(13) 0.0644(15) 0.0961(17) -0.0090(13) 0.0052(11) 0.0001(11)
N2 0.0316(9) 0.0347(10) 0.0323(8) -0.0026(7) 0.0060(7) -0.0042(7)
N3 0.0312(9) 0.0418(10) 0.0313(8) -0.0015(7) 0.0075(7) -0.0010(8)
N4 0.0368(10) 0.0525(12) 0.0505(10) -0.0023(9) 0.0126(8) -0.0009(9)
N5 0.0448(11) 0.0587(14) 0.0440(10) -0.0098(10) 0.0108(8) -0.0043(10)
N6 0.0439(10) 0.0445(11) 0.0353(9) 0.0000(9) 0.0122(7) -0.0009(8)
C1 0.0352(13) 0.070(2) 0.102(2) -0.0123(17) 0.0008(13) 0.0046(13)
C2 0.0347(12) 0.075(2) 0.0697(16) -0.0146(14) -0.0011(11) -0.0142(13)
C3 0.0594(16) 0.0506(15) 0.0760(16) -0.0102(13) 0.0059(13) -0.0062(13)
C4 0.0310(11) 0.0383(12) 0.0545(12) -0.0015(10) -0.0020(9) 0.0026(9)
C5 0.0312(10) 0.0435(13) 0.0359(10) -0.0015(9) 0.0044(8) -0.0006(9)
C6 0.0341(11) 0.0355(12) 0.0506(11) 0.0002(10) 0.0026(9) 0.0002(9)
C7 0.0311(10) 0.0379(12) 0.0407(10) -0.0026(9) 0.0062(8) -0.0062(9)
C8 0.0321(10) 0.0414(12) 0.0368(10) 0.0002(9) 0.0085(8) -0.0053(9)
C9 0.0373(11) 0.0445(13) 0.0450(11) 0.0022(10) 0.0110(9) 0.0053(10)
C10 0.0348(11) 0.0517(14) 0.0327(9) 0.0050(9) 0.0097(8) 0.0025(10)
C11 0.0424(13) 0.0603(16) 0.0705(15) 0.0110(13) 0.0154(11) 0.0122(12)
C12 0.0341(13) 0.094(2) 0.0780(17) 0.0152(17) 0.0138(12) 0.0135(14)
C13 0.0362(13) 0.091(2) 0.0632(15) -0.0009(15) 0.0124(11) -0.0100(14)
C14 0.0477(14) 0.0637(17) 0.0585(14) -0.0053(12) 0.0161(11) -0.0080(13)

loop_
_atom_type_symbol
_atom_type_description
_atom_type_scat_dispersion_real
_atom_type_scat_dispersion_imag
_atom_type_scat_source
C C 0.0033 0.0016 'International Tables Vol C Tables 4.2.6.8 and 6.1.1.4'
H H 0.0000 0.0000 'International Tables Vol C Tables 4.2.6.8 and 6.1.1.4'
O O 0.0106 0.0060 'International Tables Vol C Tables 4.2.6.8 and 6.1.1.4'
N N 0.0061 0.0033 'International Tables Vol C Tables 4.2.6.8 and 6.1.1.4'

loop_
_geom_angle_atom_site_label_1
_geom_angle_atom_site_label_2
_geom_angle_atom_site_label_3
_geom_angle
H1W1 O1W H1W2 106.9(14)
H2W1 O2W H2W2 106.3(13)
C5 N1 C1 117.3(2)
C6 N2 C7 111.36(15)
C6 N2 H2N1 110.7(14)
C7 N2 H2N1 109.2(14)
C6 N2 H2N2 109.5(14)
C7 N2 H2N2 108.4(15)
H2N1 N2 H2N2 107.6(13)
C8 N3 C9 112.09(16)
C8 N3 H3N1 110.3(14)
C9 N3 H3N1 108.5(15)
C8 N3 H3N2 108.4(15)
C9 N3 H3N2 109.6(15)
H3N1 N3 H3N2 107.9(13)
C10 N4 C14 116.78(19)
O3 N5 O2 121.5(2)
O3 N5 O1 121.0(2)
O2 N5 O1 117.49(17)
O4 N6 O5 119.88(16)
O4 N6 O6 120.11(19)
O5 N6 O6 120.01(18)
N1 C1 C2 121.3(2)
N1 C1 H1 119.3
C2 C1 H1 119.3
C1 C2 C3 118.4(2)
C1 C2 H2 120.8
C3 C2 H2 120.8
C2 C3 C4 121.3(2)
C2 C3 H3 119.4
C4 C3 H3 119.4
C5 C4 C3 118.5(2)
C5 C4 H4 120.8
C3 C4 H4 120.8
N1 C5 C4 123.30(19)
N1 C5 C6 115.38(19)
C4 C5 C6 121.32(18)
N2 C6 C5 113.48(17)
N2 C6 H6A 108.9
C5 C6 H6A 108.9
N2 C6 H6B 108.9
C5 C6 H6B 108.9
H6A C6 H6B 107.7
N2 C7 C8 110.05(16)
N2 C7 H7A 109.7
C8 C7 H7A 109.7
N2 C7 H7B 109.7
C8 C7 H7B 109.7
H7A C7 H7B 108.2
N3 C8 C7 110.14(17)
N3 C8 H8A 109.6
C7 C8 H8A 109.6
N3 C8 H8B 109.6
C7 C8 H8B 109.6
H8A C8 H8B 108.1
N3 C9 C10 111.88(18)
N3 C9 H9A 109.2
C10 C9 H9A 109.2
N3 C9 H9B 109.2
C10 C9 H9B 109.2
H9A C9 H9B 107.9
N4 C10 C11 123.4(2)
N4 C10 C9 117.21(18)
C11 C10 C9 119.4(2)
C12 C11 C10 118.3(3)
C12 C11 H11 120.8
C10 C11 H11 120.8
C13 C12 C11 119.2(2)
C13 C12 H12 120.4
C11 C12 H12 120.4
C12 C13 C14 118.4(2)
C12 C13 H13 120.8
C14 C13 H13 120.8
N4 C14 C13 123.9(3)
N4 C14 H14 118.1
C13 C14 H14 118.1

loop_
_geom_bond_atom_site_label_1
_geom_bond_atom_site_label_2
_geom_bond_distance
O1W H1W1 0.864(9)
O1W H1W2 0.864(9)
O1 N5 1.246(3)
O2W H2W1 0.86(3)
O2W H2W2 0.86(3)
O2 N5 1.244(2)
O3 N5 1.231(2)
O4 N6 1.238(2)
O5 N6 1.243(2)
O6 N6 1.244(2)
N1 C5 1.351(3)
N1 C1 1.372(3)
N2 C6 1.474(3)
N2 C7 1.486(2)
N2 H2N1 0.86(3)
N2 H2N2 0.86(3)
N3 C8 1.485(2)
N3 C9 1.482(3)
N3 H3N1 0.86(3)
N3 H3N2 0.86(3)
N4 C10 1.329(3)
N4 C14 1.341(3)
C1 C2 1.352(4)
C1 H1 0.9300
C2 C3 1.362(4)
C2 H2 0.9300
C3 C4 1.358(3)
C3 H3 0.9300
C4 C5 1.323(3)
C4 H4 0.9300
C5 C6 1.509(3)
C6 H6A 0.9700
C6 H6B 0.9700
C7 C8 1.501(3)
C7 H7A 0.9700
C7 H7B 0.9700
C8 H8A 0.9700
C8 H8B 0.9700
C9 C10 1.503(3)
C9 H9A 0.9700
C9 H9B 0.9700
C10 C11 1.384(3)
C11 C12 1.382(3)
C11 H11 0.9300
C12 C13 1.367(4)
C12 H12 0.9300
C13 C14 1.373(3)
C13 H13 0.9300
C14 H14 0.9300

loop_
_geom_hbond_atom_site_label_D
_geom_hbond_atom_site_label_H
_geom_hbond_atom_site_label_A
_geom_hbond_distance_DH
_geom_hbond_distance_HA
_geom_hbond_distance_DA
_geom_hbond_angle_DHA
_geom_hbond_site_symmetry_A
O1W H1W1 O1 0.86(3) 1.912(10) 2.776(2) 179(2) 4_576
O1W H1W2 O2W 0.86(3) 2.017(11) 2.873(2) 171(3) 2_645
O2W H2W1 O6 0.86(3) 1.992(11) 2.816(2) 160(2) 3_675
O2W H2W2 O5 0.86(3) 1.943(10) 2.787(2) 164(2) 4_576
N2 H2N1 O2 0.86(3) 2.056(12) 2.896(2) 163(2) .
N2 H2N1 O1 0.86(3) 2.327(14) 2.986(2) 132.9(16) .
N2 H2N2 O1W 0.86(3) 1.888(9) 2.747(2) 173(2) .
N3 H3N1 O2W 0.86(3) 2.002(10) 2.852(2) 168(2) .
N3 H3N2 O4 0.86(3) 2.037(10) 2.885(2) 166.0(19) .

loop_
_geom_torsion_atom_site_label_1
_geom_torsion_atom_site_label_2
_geom_torsion_atom_site_label_3
_geom_torsion_atom_site_label_4
_geom_torsion
C5 N1 C1 C2 -0.6(4)
N1 C1 C2 C3 -0.1(4)
C1 C2 C3 C4 0.4(4)
C2 C3 C4 C5 0.0(4)
C1 N1 C5 C4 1.0(3)
C1 N1 C5 C6 -179.0(2)
C3 C4 C5 N1 -0.8(3)
C3 C4 C5 C6 179.3(2)
C7 N2 C6 C5 169.35(15)
N1 C5 C6 N2 -173.64(18)
C4 C5 C6 N2 6.3(3)
C6 N2 C7 C8 177.00(15)
C9 N3 C8 C7 -178.23(15)
N2 C7 C8 N3 176.46(14)
C8 N3 C9 C10 -179.27(15)
C14 N4 C10 C11 -1.7(3)
C14 N4 C10 C9 177.60(17)
N3 C9 C10 N4 4.7(2)
N3 C9 C10 C11 -175.99(17)
N4 C10 C11 C12 1.7(3)
C9 C10 C11 C12 -177.6(2)
C10 C11 C12 C13 -0.3(4)
C11 C12 C13 C14 -0.8(4)
C10 N4 C14 C13 0.4(3)
C12 C13 C14 N4 0.8(4)
